data_4135020
loop_
_publ_author_name
'Zatsepin, Pavel'
'Lee, Eunji'
'Gu, Jun'
'Gau, Michael R.'
'Carroll, Patrick J.'
'Baik, Mu-Hyun'
'Mindiola, Daniel J.'

_publ_section_title
;
 Tebbe-like and Phosphonioalkylidene and -alkylidyne Complexes of
 Scandium.
;
_journal_name_full 'Journal of the American Chemical Society'
_journal_paper_doi 10.1021/jacs.0c02742
_journal_year 2020
_chemical_formula_moiety 'C36 H67 Al N P2 Sc Si2, 0.5(C5 H12)'
_chemical_formula_sum 'C38.5 H73 Al N P2 Sc Si2'
_chemical_formula_weight 740.03
_space_group_crystal_system triclinic
_space_group_IT_number 2
_space_group_name_Hall '-P 1'
_space_group_name_H-M_alt 'P -1'
_atom_sites_solution_hydrogens mixed
_atom_sites_solution_primary dual
_audit_creation_date 2019-02-04
_audit_creation_method
;
Olex2 1.2
(compiled 2018.05.29 svn.r3508 for OlexSys, GUI svn.r5506)
;
_cell_angle_alpha 67.158(2)
_cell_angle_beta 77.272(3)
_cell_angle_gamma 68.459(2)
_cell_formula_units_Z 4
_cell_length_a 13.9734(8)
_cell_length_b 17.3183(9)
_cell_length_c 21.9354(11)
_cell_measurement_reflns_used 9550
_cell_measurement_temperature 100
_cell_measurement_theta_max 27.538
_cell_measurement_theta_min 2.922
_cell_volume 4531.5(4)
_computing_cell_refinement 'SAINT V8.38A (2016)'
_computing_data_collection 'Bruker APEX3 v2016.1-0'
_computing_data_reduction 'SAINT V8.38A (2016)'
_computing_molecular_graphics 'ORTEP-3 (Farrugia, 2012)'
_computing_publication_material 'Olex2 (Dolomanov et al., 2009)'
_computing_structure_refinement 'ShelXL (Sheldrick, 2015)'
_computing_structure_solution 'ShelXT (Sheldrick, 2015)'
_diffrn_ambient_temperature 100
_diffrn_measured_fraction_theta_full 0.998
_diffrn_measured_fraction_theta_max 0.995
_diffrn_measurement_device 'CMOS area detector'
_diffrn_measurement_device_type 'Bruker D8QUEST'
_diffrn_measurement_method '\w and \f scans'
_diffrn_radiation_monochromator graphite
_diffrn_radiation_type MoK\a
_diffrn_radiation_wavelength 0.71073
_diffrn_reflns_av_R_equivalents 0.1115
_diffrn_reflns_av_unetI/netI 0.0493
_diffrn_reflns_Laue_measured_fraction_full 0.998
_diffrn_reflns_Laue_measured_fraction_max 0.995
_diffrn_reflns_limit_h_max 18
_diffrn_reflns_limit_h_min -18
_diffrn_reflns_limit_k_max 22
_diffrn_reflns_limit_k_min -22
_diffrn_reflns_limit_l_max 28
_diffrn_reflns_limit_l_min -28
_diffrn_reflns_number 239059
_diffrn_reflns_point_group_measured_fraction_full 0.998
_diffrn_reflns_point_group_measured_fraction_max 0.995
_diffrn_reflns_theta_full 25.242
_diffrn_reflns_theta_max 27.608
_diffrn_reflns_theta_min 2.873
_diffrn_source 'sealed tube'
_exptl_absorpt_coefficient_mu 0.330
_exptl_absorpt_correction_T_max 0.7456
_exptl_absorpt_correction_T_min 0.6911
_exptl_absorpt_correction_type multi-scan
_exptl_absorpt_process_details 'SADABS v2016/2'
_exptl_crystal_colour yellow
_exptl_crystal_density_diffrn 1.085
_exptl_crystal_description plank
_exptl_crystal_F_000 1612
_exptl_crystal_size_max 0.35
_exptl_crystal_size_mid 0.13
_exptl_crystal_size_min 0.05
_refine_diff_density_max 0.486
_refine_diff_density_min -0.635
_refine_diff_density_rms 0.072
_refine_ls_extinction_method none
_refine_ls_goodness_of_fit_ref 1.030
_refine_ls_hydrogen_treatment mixed
_refine_ls_matrix_type full
_refine_ls_number_parameters 927
_refine_ls_number_reflns 20938
_refine_ls_number_restraints 176
_refine_ls_restrained_S_all 1.033
_refine_ls_R_factor_all 0.0749
_refine_ls_R_factor_gt 0.0480
_refine_ls_shift/su_max 0.001
_refine_ls_shift/su_mean 0.000
_refine_ls_structure_factor_coef Fsqd
_refine_ls_weighting_details 'w=1/[\s^2^(Fo^2^)+(0.0332P)^2^+5.6048P] where P=(Fo^2^+2Fc^2^)/3'
_refine_ls_weighting_scheme calc
_refine_ls_wR_factor_gt 0.0950
_refine_ls_wR_factor_ref 0.1063
_reflns_number_gt 15768
_reflns_number_total 20938
_reflns_threshold_expression 'I > 2\s(I)'
_cod_data_source_file ja0c02742_si_003.cif
_cod_data_source_block 9418_Compound_2.(1/2_C5H12)
_cod_original_formula_sum 'C38.50 H73 Al N P2 Sc Si2'
_cod_database_code 4135020
_shelx_shelxl_version_number 2018/3

loop_
_space_group_symop_operation_xyz
'x, y, z'
'-x, -y, -z'

loop_
_atom_site_label
_atom_site_type_symbol
_atom_site_fract_x
_atom_site_fract_y
_atom_site_fract_z
_atom_site_U_iso_or_equiv
_atom_site_adp_type
_atom_site_occupancy
_atom_site_site_symmetry_order
_atom_site_calc_flag
_atom_site_refinement_flags_posn
_atom_site_refinement_flags_adp
_atom_site_refinement_flags_occupancy
_atom_site_disorder_assembly
_atom_site_disorder_group
Sc1 Sc 0.37148(3) 0.28417(3) 0.48112(2) 0.01025(8) Uani 1 1 d . . . . .
P1 P 0.33275(4) 0.29631(3) 0.60589(3) 0.01056(11) Uani 1 1 d . . . . .
P2 P 0.28589(4) 0.20577(3) 0.42892(3) 0.01135(11) Uani 1 1 d . . . . .
Si1 Si 0.39017(5) 0.49256(4) 0.35055(3) 0.01564(13) Uani 1 1 d . . . . .
Si2 Si 0.80853(5) 0.25939(4) 0.44823(3) 0.01878(14) Uani 1 1 d . . . . .
Al1 Al 0.56855(5) 0.30385(4) 0.41864(3) 0.01416(13) Uani 1 1 d . . . . .
N1 N 0.20970(13) 0.31805(11) 0.50683(9) 0.0117(3) Uani 1 1 d . . . . .
C1 C 0.15343(16) 0.30711(13) 0.56864(11) 0.0120(4) Uani 1 1 d . . . . .
C2 C 0.04904(16) 0.31032(14) 0.57947(11) 0.0156(4) Uani 1 1 d . . . . .
H2 H 0.013097 0.323024 0.542930 0.019 Uiso 1 1 calc R . . . .
C3 C -0.00173(16) 0.29525(14) 0.64254(12) 0.0177(5) Uani 1 1 d . . . . .
H3 H -0.071922 0.297340 0.648211 0.021 Uiso 1 1 calc R . . . .
C4 C 0.04608(17) 0.27712(14) 0.69810(11) 0.0165(4) Uani 1 1 d . . . . .
C5 C 0.14880(16) 0.27391(13) 0.68782(11) 0.0147(4) Uani 1 1 d . . . . .
H5 H 0.183808 0.260868 0.724876 0.018 Uiso 1 1 calc R . . . .
C6 C 0.20256(15) 0.28926(13) 0.62463(11) 0.0119(4) Uani 1 1 d . . . . .
C7 C -0.01287(19) 0.26430(17) 0.76589(12) 0.0262(5) Uani 1 1 d . . . . .
H7a H -0.031794 0.210253 0.780458 0.039 Uiso 1 1 calc GR . . . .
H7b H -0.075608 0.314897 0.763658 0.039 Uiso 1 1 calc GR . . . .
H7c H 0.030528 0.259415 0.797577 0.039 Uiso 1 1 calc GR . . . .
C8 C 0.40374(16) 0.21816(14) 0.67852(11) 0.0163(4) Uani 1 1 d . . . . .
H8 H 0.363034 0.230550 0.719167 0.020 Uiso 1 1 calc R . . . .
C9 C 0.50942(17) 0.23028(16) 0.67163(13) 0.0232(5) Uani 1 1 d . . . . .
H9a H 0.549068 0.220882 0.630891 0.035 Uiso 1 1 calc GR . . . .
H9b H 0.547059 0.187472 0.710051 0.035 Uiso 1 1 calc GR . . . .
H9c H 0.499673 0.290224 0.669538 0.035 Uiso 1 1 calc GR . . . .
C10 C 0.41487(18) 0.12400(15) 0.68567(12) 0.0228(5) Uani 1 1 d . . . . .
H10a H 0.346433 0.119009 0.687986 0.034 Uiso 1 1 calc GR . . . .
H10b H 0.447522 0.082770 0.726373 0.034 Uiso 1 1 calc GR . . . .
H10c H 0.457792 0.109809 0.647245 0.034 Uiso 1 1 calc GR . . . .
C11 C 0.31480(16) 0.40761(14) 0.60634(11) 0.0150(4) Uani 1 1 d . . . . .
H11 H 0.383293 0.418213 0.592149 0.018 Uiso 1 1 calc R . . . .
C12 C 0.27782(18) 0.41832(16) 0.67444(12) 0.0216(5) Uani 1 1 d . . . . .
H12a H 0.210407 0.408655 0.689611 0.032 Uiso 1 1 calc GR . . . .
H12b H 0.271548 0.478043 0.671102 0.032 Uiso 1 1 calc GR . . . .
H12c H 0.327794 0.375113 0.706266 0.032 Uiso 1 1 calc GR . . . .
C13 C 0.24057(17) 0.47720(14) 0.55524(12) 0.0186(5) Uani 1 1 d . . . . .
H13a H 0.264486 0.468979 0.512037 0.028 Uiso 1 1 calc GR . . . .
H13b H 0.238231 0.536140 0.551424 0.028 Uiso 1 1 calc GR . . . .
H13c H 0.171328 0.471154 0.569465 0.028 Uiso 1 1 calc GR . . . .
C14 C 0.15779(15) 0.35709(13) 0.44845(10) 0.0119(4) Uani 1 1 d . . . . .
C15 C 0.08586(16) 0.44199(14) 0.43124(11) 0.0151(4) Uani 1 1 d . . . . .
H15 H 0.066442 0.474090 0.461020 0.018 Uiso 1 1 calc R . . . .
C16 C 0.04299(16) 0.47934(14) 0.37123(11) 0.0158(4) Uani 1 1 d . . . . .
H16 H -0.005583 0.536962 0.360539 0.019 Uiso 1 1 calc R . . . .
C17 C 0.06912(16) 0.43472(14) 0.32598(11) 0.0149(4) Uani 1 1 d . . . . .
C18 C 0.14042(16) 0.35038(14) 0.34279(11) 0.0132(4) Uani 1 1 d . . . . .
H18 H 0.158744 0.318532 0.312905 0.016 Uiso 1 1 calc R . . . .
C19 C 0.18547(15) 0.31177(13) 0.40278(11) 0.0120(4) Uani 1 1 d . . . . .
C20 C 0.02256(18) 0.47716(16) 0.26036(12) 0.0227(5) Uani 1 1 d . . . . .
H20a H 0.061324 0.515396 0.228307 0.034 Uiso 1 1 calc GR . . . .
H20b H -0.049655 0.512420 0.266453 0.034 Uiso 1 1 calc GR . . . .
H20c H 0.025753 0.431241 0.243700 0.034 Uiso 1 1 calc GR . . . .
C21 C 0.21191(17) 0.13353(14) 0.48930(11) 0.0162(4) Uani 1 1 d . . . . .
H21 H 0.161022 0.169480 0.515635 0.019 Uiso 1 1 calc R . . . .
C22 C 0.14831(18) 0.10793(16) 0.45654(13) 0.0226(5) Uani 1 1 d . . . . .
H22a H 0.106949 0.161048 0.424526 0.034 Uiso 1 1 calc GR . . . .
H22b H 0.102394 0.078617 0.490568 0.034 Uiso 1 1 calc GR . . . .
H22c H 0.194678 0.067651 0.433464 0.034 Uiso 1 1 calc GR . . . .
C23 C 0.2804(2) 0.05385(16) 0.53928(13) 0.0268(6) Uani 1 1 d . . . . .
H23a H 0.330693 0.015153 0.516194 0.040 Uiso 1 1 calc GR . . . .
H23b H 0.237384 0.021273 0.573273 0.040 Uiso 1 1 calc GR . . . .
H23c H 0.316975 0.074083 0.560396 0.040 Uiso 1 1 calc GR . . . .
C24 C 0.33204(17) 0.16975(14) 0.35592(11) 0.0159(4) Uani 1 1 d . . . . .
H24 H 0.271578 0.171659 0.337408 0.019 Uiso 1 1 calc R . . . .
C25 C 0.40658(18) 0.07500(15) 0.37610(13) 0.0219(5) Uani 1 1 d . . . . .
H25a H 0.463201 0.071794 0.397501 0.033 Uiso 1 1 calc GR . . . .
H25b H 0.434721 0.057935 0.336492 0.033 Uiso 1 1 calc GR . . . .
H25c H 0.369406 0.034812 0.407195 0.033 Uiso 1 1 calc GR . . . .
C26 C 0.38750(19) 0.23140(16) 0.30267(12) 0.0222(5) Uani 1 1 d . . . . .
H26a H 0.341267 0.292357 0.291794 0.033 Uiso 1 1 calc GR . . . .
H26b H 0.407082 0.214709 0.262695 0.033 Uiso 1 1 calc GR . . . .
H26c H 0.449649 0.226569 0.319460 0.033 Uiso 1 1 calc GR . . . .
C27 C 0.54104(18) 0.18293(15) 0.48620(13) 0.0180(5) Uani 1 1 d . . . . .
H27a H 0.521(2) 0.1712(18) 0.5317(15) 0.027 Uiso 1 1 d R . . . .
H27b H 0.612(2) 0.1540(18) 0.4855(13) 0.027 Uiso 1 1 d R . . . .
H27c H 0.513(2) 0.1511(18) 0.4719(13) 0.027 Uiso 1 1 d R . . . .
C28 C 0.42572(16) 0.38923(14) 0.42021(11) 0.0157(4) Uani 1 1 d . . . . .
H28 H 0.4182(19) 0.4057(16) 0.4586(13) 0.019 Uiso 1 1 d R . . . .
C29 C 0.2910(2) 0.58495(16) 0.37561(14) 0.0319(6) Uani 1 1 d . . . . .
H29a H 0.227699 0.569125 0.395092 0.048 Uiso 1 1 calc GR . . . .
H29b H 0.275742 0.638520 0.336460 0.048 Uiso 1 1 calc GR . . . .
H29c H 0.317580 0.595600 0.408398 0.048 Uiso 1 1 calc GR . . . .
C30 C 0.3368(2) 0.47939(19) 0.28517(13) 0.0322(6) Uani 1 1 d . . . . .
H30a H 0.387604 0.432374 0.269945 0.048 Uiso 1 1 calc GR . . . .
H30b H 0.321868 0.534886 0.247585 0.048 Uiso 1 1 calc GR . . . .
H30c H 0.273079 0.464009 0.303804 0.048 Uiso 1 1 calc GR . . . .
C31 C 0.50278(19) 0.53401(16) 0.30816(12) 0.0246(5) Uani 1 1 d . . . . .
H31a H 0.528544 0.548383 0.339194 0.037 Uiso 1 1 calc GR . . . .
H31b H 0.480719 0.587000 0.269470 0.037 Uiso 1 1 calc GR . . . .
H31c H 0.557866 0.488280 0.293686 0.037 Uiso 1 1 calc GR . . . .
C32 C 0.62100(19) 0.28431(17) 0.33229(12) 0.0246(5) Uani 1 1 d . . . . .
H32a H 0.657882 0.221485 0.340246 0.037 Uiso 1 1 calc GR . . . .
H32b H 0.668192 0.318634 0.307814 0.037 Uiso 1 1 calc GR . . . .
H32c H 0.562813 0.303180 0.306191 0.037 Uiso 1 1 calc GR . . . .
C33 C 0.66899(17) 0.31622(15) 0.46266(12) 0.0197(5) Uani 1 1 d . . . . .
H33a H 0.659530 0.379977 0.449083 0.024 Uiso 1 1 calc R . . . .
H33b H 0.649787 0.295400 0.511133 0.024 Uiso 1 1 calc R . . . .
C34 C 0.8627(2) 0.31857(18) 0.36422(13) 0.0303(6) Uani 1 1 d . . . . .
H34a H 0.818319 0.330376 0.330617 0.045 Uiso 1 1 calc GR . . . .
H34b H 0.932418 0.281819 0.354335 0.045 Uiso 1 1 calc GR . . . .
H34c H 0.865615 0.374475 0.363742 0.045 Uiso 1 1 calc GR . . . .
C35 C 0.8845(2) 0.25689(19) 0.50965(15) 0.0330(6) Uani 1 1 d . . . . .
H35a H 0.871670 0.317197 0.508018 0.049 Uiso 1 1 calc GR . . . .
H35b H 0.958335 0.230374 0.498722 0.049 Uiso 1 1 calc GR . . . .
H35c H 0.863458 0.221783 0.554384 0.049 Uiso 1 1 calc GR . . . .
C36 C 0.83239(19) 0.14295(16) 0.45407(14) 0.0269(6) Uani 1 1 d . . . . .
H36a H 0.799892 0.112236 0.496439 0.040 Uiso 1 1 calc GR . . . .
H36b H 0.906929 0.112448 0.451473 0.040 Uiso 1 1 calc GR . . . .
H36c H 0.802803 0.143324 0.417349 0.040 Uiso 1 1 calc GR . . . .
Sc1' Sc 0.15564(3) 0.76035(3) 0.86043(2) 0.01332(9) Uani 1 1 d . . . . .
P1' P 0.20536(4) 0.90703(4) 0.84209(3) 0.01481(12) Uani 1 1 d . . . . .
P2' P 0.26116(4) 0.58611(4) 0.88156(3) 0.01384(11) Uani 1 1 d . . . . .
Si1' Si -0.09207(5) 0.76982(4) 0.97137(3) 0.01994(14) Uani 1 1 d . . . . .
Si2' Si -0.16162(5) 1.03095(4) 0.70872(4) 0.02473(15) Uani 1 1 d . . . . .
Al1' Al -0.03986(5) 0.83081(4) 0.80702(3) 0.01548(14) Uani 1 1 d . . . . .
N1' N 0.26722(15) 0.72265(12) 0.92810(9) 0.0173(4) Uani 1 1 d . . . . .
C1' C 0.33709(19) 0.76407(15) 0.92590(12) 0.0210(5) Uani 1 1 d . . . . .
C2' C 0.4274(2) 0.72139(17) 0.95945(13) 0.0301(6) Uani 1 1 d . . . . .
H2' H 0.440625 0.661578 0.987687 0.036 Uiso 1 1 calc R . . . .
C3' C 0.4973(2) 0.76427(18) 0.95232(15) 0.0385(7) Uani 1 1 d . . . . .
H3' H 0.557695 0.732772 0.975425 0.046 Uiso 1 1 calc R . . . .
C4' C 0.4823(2) 0.85220(18) 0.91240(16) 0.0388(7) Uani 1 1 d . . . . .
C5' C 0.3937(2) 0.89485(17) 0.87906(14) 0.0293(6) Uani 1 1 d . . . . .
H5' H 0.381576 0.954681 0.851044 0.035 Uiso 1 1 calc R . . . .
C6' C 0.32152(18) 0.85336(15) 0.88500(12) 0.0206(5) Uani 1 1 d . . . . .
C7' C 0.5595(3) 0.8982(2) 0.9050(2) 0.0621(12) Uani 1 1 d . . . . .
H7'a H 0.616831 0.882788 0.872482 0.093 Uiso 1 1 calc GR . . . .
H7'b H 0.586083 0.879593 0.947950 0.093 Uiso 1 1 calc GR . . . .
H7'c H 0.525751 0.962238 0.889689 0.093 Uiso 1 1 calc GR . . . .
C8' C 0.24033(17) 0.98422(14) 0.76194(11) 0.0174(5) Uani 1 1 d . . . . .
H8' H 0.267089 1.024369 0.771254 0.021 Uiso 1 1 calc R . . . .
C9' C 0.14584(19) 1.04090(15) 0.72279(13) 0.0248(5) Uani 1 1 d . . . . .
H9'a H 0.119106 1.002977 0.712253 0.037 Uiso 1 1 calc GR . . . .
H9'b H 0.165577 1.083459 0.681508 0.037 Uiso 1 1 calc GR . . . .
H9'c H 0.092259 1.072602 0.749524 0.037 Uiso 1 1 calc GR . . . .
C10' C 0.32687(19) 0.93291(16) 0.72282(12) 0.0245(5) Uani 1 1 d . . . . .
H10d H 0.386150 0.898145 0.749306 0.037 Uiso 1 1 calc GR . . . .
H10e H 0.347789 0.974340 0.681248 0.037 Uiso 1 1 calc GR . . . .
H10f H 0.302189 0.893341 0.712820 0.037 Uiso 1 1 calc GR . . . .
C11' C 0.1151(2) 0.97498(17) 0.89095(13) 0.0270(6) Uani 1 1 d . . . . .
H11' H 0.046949 1.001908 0.871715 0.032 Uiso 1 1 calc R . . . .
C12' C 0.1482(2) 1.04950(18) 0.89084(14) 0.0334(6) Uani 1 1 d . . . . .
H12d H 0.212878 1.024682 0.911970 0.050 Uiso 1 1 calc GR . . . .
H12e H 0.094405 1.084173 0.915504 0.050 Uiso 1 1 calc GR . . . .
H12f H 0.158759 1.087622 0.844962 0.050 Uiso 1 1 calc GR . . . .
C13' C 0.1002(3) 0.9121(2) 0.96204(15) 0.0491(9) Uani 1 1 d . . . . .
H13d H 0.077704 0.865468 0.960655 0.074 Uiso 1 1 calc GR . . . .
H13e H 0.047636 0.945140 0.988329 0.074 Uiso 1 1 calc GR . . . .
H13f H 0.165655 0.885571 0.982414 0.074 Uiso 1 1 calc GR . . . .
C14' C 0.26743(17) 0.64347(14) 0.98132(11) 0.0171(5) Uani 1 1 d . . . . .
C15' C 0.2646(2) 0.63542(16) 1.04766(12) 0.0238(5) Uani 1 1 d . . . . .
H15' H 0.264712 0.683960 1.057797 0.029 Uiso 1 1 calc R . . . .
C16' C 0.26155(19) 0.55803(16) 1.09853(12) 0.0240(5) Uani 1 1 d . . . . .
H16' H 0.259489 0.554585 1.143069 0.029 Uiso 1 1 calc R . . . .
C17' C 0.26143(18) 0.48507(15) 1.08655(11) 0.0199(5) Uani 1 1 d . . . . .
C18' C 0.26146(17) 0.49325(15) 1.02097(11) 0.0175(5) Uani 1 1 d . . . . .
H18' H 0.259340 0.444763 1.011636 0.021 Uiso 1 1 calc R . . . .
C19' C 0.26453(16) 0.57093(14) 0.96824(11) 0.0147(4) Uani 1 1 d . . . . .
C20' C 0.2620(2) 0.39935(17) 1.14191(12) 0.0284(6) Uani 1 1 d . . . . .
H20d H 0.204965 0.381153 1.139008 0.043 Uiso 1 1 calc GR . . . .
H20e H 0.253616 0.407408 1.184813 0.043 Uiso 1 1 calc GR . . . .
H20f H 0.327724 0.353788 1.137875 0.043 Uiso 1 1 calc GR . . . .
C21' C 0.39800(18) 0.54802(16) 0.84927(12) 0.0219(5) Uani 1 1 d . . . . .
H21' H 0.398717 0.555375 0.801658 0.026 Uiso 1 1 calc R . . . .
C22' C 0.4516(2) 0.45071(19) 0.88545(15) 0.0386(7) Uani 1 1 d . . . . .
H22d H 0.448432 0.440494 0.932930 0.058 Uiso 1 1 calc GR . . . .
H22e H 0.524019 0.434456 0.867368 0.058 Uiso 1 1 calc GR . . . .
H22f H 0.416899 0.414666 0.879280 0.058 Uiso 1 1 calc GR . . . .
C23' C 0.4572(2) 0.6054(2) 0.85104(14) 0.0333(6) Uani 1 1 d . . . . .
H23d H 0.422779 0.667228 0.826174 0.050 Uiso 1 1 calc GR . . . .
H23e H 0.527935 0.586842 0.830860 0.050 Uiso 1 1 calc GR . . . .
H23f H 0.458978 0.598890 0.897222 0.050 Uiso 1 1 calc GR . . . .
C24' C 0.20546(18) 0.50355(15) 0.88337(11) 0.0187(5) Uani 1 1 d . . . . .
H24' H 0.243915 0.444765 0.913827 0.022 Uiso 1 1 calc R . . . .
C25' C 0.2190(2) 0.49753(17) 0.81400(12) 0.0279(6) Uani 1 1 d . . . . .
H25d H 0.185839 0.555636 0.782688 0.042 Uiso 1 1 calc GR . . . .
H25e H 0.187057 0.455079 0.815256 0.042 Uiso 1 1 calc GR . . . .
H25f H 0.292811 0.478011 0.799645 0.042 Uiso 1 1 calc GR . . . .
C26' C 0.09149(19) 0.52507(16) 0.90982(13) 0.0256(5) Uani 1 1 d . . . . .
H26d H 0.083899 0.531208 0.953356 0.038 Uiso 1 1 calc GR . . . .
H26e H 0.065921 0.477344 0.914185 0.038 Uiso 1 1 calc GR . . . .
H26f H 0.051578 0.580464 0.878874 0.038 Uiso 1 1 calc GR . . . .
C27' C 0.10823(18) 0.80973(16) 0.75199(11) 0.0166(4) Uani 1 1 d . . . . .
H27d H 0.140(2) 0.7550(19) 0.7520(13) 0.025 Uiso 1 1 d R . . . .
H27e H 0.079(2) 0.8411(18) 0.7103(14) 0.025 Uiso 1 1 d R . . . .
H27f H 0.161(2) 0.8374(17) 0.7466(13) 0.025 Uiso 1 1 d R . . . .
C28' C 0.00366(18) 0.76736(16) 0.90012(11) 0.0197(5) Uani 1 1 d . . . . .
H28' H 0.032(2) 0.7010(18) 0.9051(13) 0.024 Uiso 1 1 d R . . . .
C29' C -0.0316(2) 0.7133(2) 1.05254(13) 0.0350(7) Uani 1 1 d . . . . .
H29d H 0.013475 0.653661 1.054980 0.052 Uiso 1 1 calc GR . . . .
H29e H -0.086041 0.709693 1.089411 0.052 Uiso 1 1 calc GR . . . .
H29f H 0.009087 0.747054 1.055500 0.052 Uiso 1 1 calc GR . . . .
C30' C -0.1836(2) 0.71039(19) 0.97621(14) 0.0337(6) Uani 1 1 d . . . . .
H30d H -0.220581 0.739577 0.936083 0.050 Uiso 1 1 calc GR . . . .
H30e H -0.233369 0.711532 1.015332 0.050 Uiso 1 1 calc GR . . . .
H30f H -0.144633 0.649074 0.979743 0.050 Uiso 1 1 calc GR . . . .
C31' C -0.1737(2) 0.88484(19) 0.96784(14) 0.0355(6) Uani 1 1 d . . . . .
H31d H -0.128976 0.921127 0.958627 0.053 Uiso 1 1 calc GR . . . .
H31e H -0.214672 0.883076 1.010546 0.053 Uiso 1 1 calc GR . . . .
H31f H -0.220056 0.910350 0.932520 0.053 Uiso 1 1 calc GR . . . .
C32' C -0.10746(19) 0.77401(16) 0.77370(13) 0.0256(5) Uani 1 1 d . . . . .
H32d H -0.108393 0.801592 0.725376 0.038 Uiso 1 1 calc GR . . . .
H32e H -0.178459 0.781409 0.794414 0.038 Uiso 1 1 calc GR . . . .
H32f H -0.068900 0.710986 0.784860 0.038 Uiso 1 1 calc GR . . . .
C33' C -0.10410(18) 0.95999(15) 0.78697(12) 0.0212(5) Uani 1 1 d . . . . .
H33c H -0.158707 0.968635 0.823287 0.025 Uiso 1 1 calc R . . . .
H33d H -0.050617 0.982953 0.789901 0.025 Uiso 1 1 calc R . . . .
C34' C -0.2792(2) 1.00562(19) 0.70600(18) 0.0449(8) Uani 1 1 d . . . . .
H34d H -0.260008 0.943894 0.709086 0.067 Uiso 1 1 calc GR . . . .
H34e H -0.309908 1.044236 0.664136 0.067 Uiso 1 1 calc GR . . . .
H34f H -0.329491 1.015440 0.743355 0.067 Uiso 1 1 calc GR . . . .
C35' C -0.2026(2) 1.15050(17) 0.69944(16) 0.0368(7) Uani 1 1 d . . . . .
H35d H -0.250457 1.160548 0.737648 0.055 Uiso 1 1 calc GR . . . .
H35e H -0.237102 1.186351 0.658557 0.055 Uiso 1 1 calc GR . . . .
H35f H -0.141746 1.167143 0.697272 0.055 Uiso 1 1 calc GR . . . .
C36' C -0.0698(2) 1.0136(2) 0.63545(14) 0.0410(7) Uani 1 1 d . . . . .
H36d H -0.006918 1.026003 0.635763 0.062 Uiso 1 1 calc GR . . . .
H36e H -0.102360 1.053318 0.594428 0.062 Uiso 1 1 calc GR . . . .
H36f H -0.051927 0.952276 0.637792 0.062 Uiso 1 1 calc GR . . . .
C37 C 0.3788(6) 0.1721(6) 0.8676(5) 0.089(2) Uani 0.65 1 d D U P A 1
H37a H 0.410070 0.130886 0.842902 0.133 Uiso 0.65 1 calc GR . P A 1
H37b H 0.312870 0.213103 0.850327 0.133 Uiso 0.65 1 calc GR . P A 1
H37c H 0.366761 0.139091 0.914755 0.133 Uiso 0.65 1 calc GR . P A 1
C37* C 0.3252(9) 0.2338(10) 0.8573(7) 0.103(5) Uani 0.35 1 d D U P B 2
H37d H 0.337330 0.282141 0.817664 0.155 Uiso 0.35 1 calc GR . P B 2
H37e H 0.298346 0.255073 0.895064 0.155 Uiso 0.35 1 calc GR . P B 2
H37f H 0.274888 0.212331 0.849336 0.155 Uiso 0.35 1 calc GR . P B 2
C38 C 0.4493(5) 0.2224(4) 0.8597(3) 0.0779(17) Uani 0.65 1 d D U P A 1
H38a H 0.419810 0.258678 0.888832 0.093 Uiso 0.65 1 calc R . P A 1
H38b H 0.450037 0.263482 0.813291 0.093 Uiso 0.65 1 calc R . P A 1
C38* C 0.4262(9) 0.1590(9) 0.8727(10) 0.075(3) Uani 0.35 1 d D U P B 2
H38c H 0.411643 0.107477 0.908851 0.090 Uiso 0.35 1 calc R . P B 2
H38d H 0.455845 0.141552 0.832898 0.090 Uiso 0.35 1 calc R . P B 2
C39 C 0.5595(4) 0.1700(4) 0.8746(3) 0.0617(15) Uani 0.65 1 d D U P A 1
H39a H 0.557789 0.128823 0.920909 0.074 Uiso 0.65 1 calc R . P A 1
H39b H 0.587922 0.133541 0.845564 0.074 Uiso 0.65 1 calc R . P A 1
C39* C 0.5050(8) 0.1826(9) 0.8932(7) 0.078(2) Uani 0.35 1 d D U P B 2
H39c H 0.483730 0.182847 0.939235 0.093 Uiso 0.35 1 calc R . P B 2
H39d H 0.502800 0.243468 0.864390 0.093 Uiso 0.35 1 calc R . P B 2
C40 C 0.6329(5) 0.2148(4) 0.8679(3) 0.0736(16) Uani 0.65 1 d D U P A 1
H40a H 0.604523 0.251496 0.896783 0.088 Uiso 0.65 1 calc R . P A 1
H40b H 0.635261 0.255601 0.821540 0.088 Uiso 0.65 1 calc R . P A 1
C40* C 0.6154(8) 0.1237(8) 0.8903(7) 0.085(3) Uani 0.35 1 d D U P B 2
H40c H 0.636831 0.120759 0.844946 0.102 Uiso 0.35 1 calc R . P B 2
H40d H 0.619606 0.063257 0.921330 0.102 Uiso 0.35 1 calc R . P B 2
C41 C 0.7440(5) 0.1604(6) 0.8837(4) 0.087(3) Uani 0.65 1 d D U P A 1
H41a H 0.773138 0.120962 0.857516 0.131 Uiso 0.65 1 calc GR . P A 1
H41b H 0.744961 0.125269 0.931148 0.131 Uiso 0.65 1 calc GR . P A 1
H41c H 0.785173 0.199982 0.872738 0.131 Uiso 0.65 1 calc GR . P A 1
C41* C 0.6906(9) 0.1562(9) 0.9085(6) 0.069(3) Uani 0.35 1 d D U P B 2
H41d H 0.733678 0.179005 0.868598 0.104 Uiso 0.35 1 calc GR . P B 2
H41e H 0.734653 0.107002 0.941495 0.104 Uiso 0.35 1 calc GR . P B 2
H41f H 0.651163 0.203153 0.927088 0.104 Uiso 0.35 1 calc GR . P B 2

loop_
_atom_site_aniso_label
_atom_site_aniso_U_11
_atom_site_aniso_U_22
_atom_site_aniso_U_33
_atom_site_aniso_U_23
_atom_site_aniso_U_13
_atom_site_aniso_U_12
Sc1 0.00719(18) 0.01057(18) 0.01362(19) -0.00549(15) -0.00095(14) -0.00199(15)
P1 0.0082(2) 0.0110(2) 0.0132(3) -0.0047(2) -0.0019(2) -0.0026(2)
P2 0.0100(2) 0.0091(2) 0.0157(3) -0.0056(2) -0.0039(2) -0.0008(2)
Si1 0.0139(3) 0.0140(3) 0.0171(3) -0.0025(2) -0.0015(2) -0.0052(2)
Si2 0.0141(3) 0.0189(3) 0.0257(3) -0.0094(3) -0.0044(3) -0.0042(2)
Al1 0.0089(3) 0.0163(3) 0.0171(3) -0.0057(3) -0.0010(2) -0.0038(3)
N1 0.0083(8) 0.0136(9) 0.0150(9) -0.0078(7) -0.0024(7) -0.0015(7)
C1 0.0099(10) 0.0075(9) 0.0189(11) -0.0061(8) -0.0012(8) -0.0013(8)
C2 0.0115(10) 0.0133(10) 0.0233(12) -0.0070(9) -0.0028(9) -0.0037(8)
C3 0.0090(10) 0.0128(10) 0.0280(13) -0.0052(9) 0.0014(9) -0.0035(8)
C4 0.0145(11) 0.0097(10) 0.0210(12) -0.0034(9) 0.0027(9) -0.0035(8)
C5 0.0143(10) 0.0112(10) 0.0156(11) -0.0040(8) -0.0012(8) -0.0014(8)
C6 0.0090(10) 0.0080(9) 0.0183(11) -0.0039(8) -0.0024(8) -0.0021(8)
C7 0.0195(12) 0.0274(13) 0.0240(13) -0.0045(11) 0.0063(10) -0.0080(10)
C8 0.0112(10) 0.0177(11) 0.0166(11) -0.0043(9) -0.0041(8) -0.0006(9)
C9 0.0142(11) 0.0261(13) 0.0296(13) -0.0096(11) -0.0101(10) -0.0019(10)
C10 0.0193(12) 0.0162(11) 0.0249(13) 0.0011(10) -0.0054(10) -0.0035(9)
C11 0.0119(10) 0.0154(10) 0.0215(11) -0.0093(9) 0.0004(9) -0.0062(8)
C12 0.0209(12) 0.0228(12) 0.0278(13) -0.0155(10) -0.0004(10) -0.0079(10)
C13 0.0178(11) 0.0116(10) 0.0251(12) -0.0076(9) -0.0005(9) -0.0026(9)
C14 0.0069(9) 0.0135(10) 0.0163(10) -0.0051(8) -0.0023(8) -0.0036(8)
C15 0.0109(10) 0.0147(10) 0.0220(12) -0.0103(9) -0.0010(9) -0.0024(8)
C16 0.0080(10) 0.0122(10) 0.0240(12) -0.0053(9) -0.0029(8) 0.0003(8)
C17 0.0091(10) 0.0156(10) 0.0187(11) -0.0041(9) -0.0033(8) -0.0032(8)
C18 0.0119(10) 0.0136(10) 0.0168(11) -0.0073(8) -0.0031(8) -0.0037(8)
C19 0.0086(10) 0.0115(10) 0.0171(11) -0.0051(8) -0.0018(8) -0.0038(8)
C20 0.0200(12) 0.0197(12) 0.0220(12) -0.0027(10) -0.0095(10) 0.0005(10)
C21 0.0169(11) 0.0125(10) 0.0180(11) -0.0044(9) -0.0009(9) -0.0044(9)
C22 0.0200(12) 0.0217(12) 0.0295(13) -0.0096(10) 0.0000(10) -0.0108(10)
C23 0.0345(14) 0.0176(12) 0.0233(13) -0.0010(10) -0.0068(11) -0.0066(11)
C24 0.0142(10) 0.0156(11) 0.0192(11) -0.0104(9) -0.0030(9) -0.0005(9)
C25 0.0184(12) 0.0162(11) 0.0310(13) -0.0134(10) -0.0021(10) 0.0005(9)
C26 0.0215(12) 0.0215(12) 0.0204(12) -0.0078(10) 0.0013(10) -0.0040(10)
C27 0.0099(11) 0.0154(11) 0.0272(13) -0.0069(10) -0.0025(9) -0.0020(9)
C28 0.0129(10) 0.0135(10) 0.0184(11) -0.0054(9) 0.0009(9) -0.0032(8)
C29 0.0300(14) 0.0149(12) 0.0332(15) 0.0002(11) 0.0010(12) 0.0014(11)
C30 0.0364(15) 0.0393(16) 0.0250(14) -0.0029(12) -0.0109(12) -0.0203(13)
C31 0.0265(13) 0.0247(13) 0.0236(13) -0.0046(10) 0.0000(10) -0.0144(11)
C32 0.0195(12) 0.0302(13) 0.0252(13) -0.0129(11) 0.0006(10) -0.0067(10)
C33 0.0144(11) 0.0222(12) 0.0247(12) -0.0100(10) -0.0015(9) -0.0063(9)
C34 0.0279(14) 0.0314(14) 0.0338(15) -0.0125(12) 0.0054(11) -0.0148(12)
C35 0.0258(14) 0.0366(15) 0.0444(17) -0.0219(13) -0.0140(12) -0.0034(12)
C36 0.0210(13) 0.0215(12) 0.0378(15) -0.0110(11) -0.0059(11) -0.0033(10)
Sc1' 0.0138(2) 0.01218(19) 0.0131(2) -0.00112(16) -0.00475(16) -0.00447(16)
P1' 0.0160(3) 0.0127(3) 0.0154(3) -0.0027(2) -0.0027(2) -0.0056(2)
P2' 0.0151(3) 0.0131(3) 0.0107(3) -0.0002(2) -0.0039(2) -0.0040(2)
Si1' 0.0212(3) 0.0249(3) 0.0149(3) -0.0048(3) 0.0005(2) -0.0119(3)
Si2' 0.0235(4) 0.0186(3) 0.0306(4) -0.0068(3) -0.0095(3) -0.0025(3)
Al1' 0.0133(3) 0.0170(3) 0.0149(3) -0.0042(3) -0.0036(3) -0.0033(3)
N1' 0.0213(10) 0.0140(9) 0.0159(9) 0.0021(7) -0.0093(8) -0.0079(8)
C1' 0.0255(12) 0.0196(11) 0.0197(12) -0.0015(9) -0.0089(10) -0.0106(10)
C2' 0.0344(15) 0.0224(13) 0.0337(15) 0.0038(11) -0.0216(12) -0.0126(11)
C3' 0.0362(16) 0.0303(15) 0.0486(18) 0.0047(13) -0.0298(14) -0.0143(13)
C4' 0.0365(16) 0.0293(14) 0.0533(19) 0.0032(13) -0.0258(14) -0.0193(13)
C5' 0.0330(14) 0.0205(12) 0.0357(15) 0.0021(11) -0.0145(12) -0.0158(11)
C6' 0.0228(12) 0.0181(11) 0.0217(12) -0.0017(9) -0.0095(10) -0.0084(10)
C7' 0.054(2) 0.0415(19) 0.093(3) 0.0111(18) -0.045(2) -0.0321(17)
C8' 0.0195(11) 0.0127(10) 0.0187(11) -0.0010(9) -0.0040(9) -0.0068(9)
C9' 0.0256(13) 0.0159(11) 0.0270(13) -0.0005(10) -0.0073(10) -0.0043(10)
C10' 0.0222(12) 0.0225(12) 0.0247(13) -0.0051(10) 0.0023(10) -0.0082(10)
C11' 0.0278(13) 0.0260(13) 0.0305(14) -0.0159(11) 0.0049(11) -0.0098(11)
C12' 0.0424(16) 0.0276(14) 0.0368(16) -0.0189(12) -0.0002(13) -0.0118(12)
C13' 0.072(2) 0.0396(17) 0.0353(17) -0.0198(15) 0.0227(16) -0.0249(17)
C14' 0.0179(11) 0.0165(11) 0.0157(11) 0.0006(9) -0.0080(9) -0.0069(9)
C15' 0.0332(14) 0.0221(12) 0.0195(12) -0.0042(10) -0.0101(10) -0.0110(11)
C16' 0.0302(13) 0.0295(13) 0.0128(11) -0.0039(10) -0.0074(10) -0.0104(11)
C17' 0.0218(12) 0.0217(12) 0.0132(11) 0.0020(9) -0.0044(9) -0.0106(10)
C18' 0.0195(11) 0.0175(11) 0.0149(11) -0.0019(9) -0.0039(9) -0.0077(9)
C19' 0.0121(10) 0.0168(11) 0.0128(10) -0.0012(9) -0.0026(8) -0.0053(8)
C20' 0.0405(16) 0.0273(13) 0.0149(12) 0.0038(10) -0.0057(11) -0.0177(12)
C21' 0.0183(12) 0.0267(13) 0.0155(11) -0.0053(10) -0.0012(9) -0.0035(10)
C22' 0.0237(14) 0.0355(16) 0.0339(16) -0.0034(13) -0.0036(12) 0.0075(12)
C23' 0.0189(13) 0.0547(18) 0.0329(15) -0.0202(14) 0.0044(11) -0.0170(13)
C24' 0.0228(12) 0.0145(11) 0.0170(11) -0.0014(9) -0.0063(9) -0.0055(9)
C25' 0.0401(15) 0.0282(13) 0.0216(13) -0.0086(11) -0.0070(11) -0.0150(12)
C26' 0.0239(13) 0.0237(13) 0.0303(14) -0.0050(11) -0.0058(11) -0.0111(10)
C27' 0.0172(11) 0.0162(11) 0.0144(11) -0.0047(9) -0.0034(9) -0.0024(9)
C28' 0.0185(12) 0.0197(12) 0.0176(11) -0.0026(9) -0.0038(9) -0.0050(9)
C29' 0.0382(16) 0.0537(18) 0.0166(13) -0.0048(12) -0.0013(11) -0.0266(14)
C30' 0.0319(15) 0.0338(15) 0.0329(15) 0.0018(12) -0.0062(12) -0.0200(12)
C31' 0.0383(16) 0.0387(16) 0.0311(15) -0.0206(13) 0.0049(12) -0.0089(13)
C32' 0.0237(13) 0.0236(12) 0.0311(14) -0.0072(11) -0.0091(11) -0.0076(10)
C33' 0.0191(12) 0.0203(12) 0.0234(12) -0.0103(10) -0.0007(10) -0.0030(10)
C34' 0.0369(17) 0.0259(15) 0.073(2) -0.0120(15) -0.0298(16) -0.0024(13)
C35' 0.0388(16) 0.0222(13) 0.0460(18) -0.0075(12) -0.0086(13) -0.0073(12)
C36' 0.0472(18) 0.0395(17) 0.0256(15) -0.0072(13) -0.0130(13) -0.0003(14)
C37 0.103(6) 0.098(6) 0.043(4) -0.005(4) -0.003(5) -0.028(5)
C37* 0.125(8) 0.095(8) 0.050(6) -0.019(7) -0.004(7) 0.002(7)
C38 0.113(4) 0.068(4) 0.049(3) -0.029(3) 0.001(3) -0.020(3)
C38* 0.107(6) 0.067(5) 0.045(5) -0.027(4) -0.004(5) -0.013(5)
C39 0.103(4) 0.051(3) 0.027(3) -0.027(2) -0.006(3) -0.005(3)
C39* 0.122(5) 0.062(4) 0.054(4) -0.040(4) -0.019(4) -0.006(4)
C40 0.114(4) 0.051(3) 0.056(3) -0.034(3) -0.003(3) -0.012(3)
C40* 0.116(6) 0.072(5) 0.063(5) -0.032(4) -0.005(5) -0.017(4)
C41 0.112(6) 0.089(5) 0.062(5) -0.053(5) -0.030(4) 0.009(5)
C41* 0.121(8) 0.053(6) 0.038(6) -0.025(5) -0.014(6) -0.016(7)

loop_
_atom_type_symbol
_atom_type_description
_atom_type_scat_dispersion_real
_atom_type_scat_dispersion_imag
_atom_type_scat_source
C C 0.0033 0.0016 'International Tables Vol C Tables 4.2.6.8 and 6.1.1.4'
H H 0.0000 0.0000 'International Tables Vol C Tables 4.2.6.8 and 6.1.1.4'
Al Al 0.0645 0.0514 'International Tables Vol C Tables 4.2.6.8 and 6.1.1.4'
N N 0.0061 0.0033 'International Tables Vol C Tables 4.2.6.8 and 6.1.1.4'
P P 0.1023 0.0942 'International Tables Vol C Tables 4.2.6.8 and 6.1.1.4'
Sc Sc 0.2519 0.3716 'International Tables Vol C Tables 4.2.6.8 and 6.1.1.4'
Si Si 0.0817 0.0704 'International Tables Vol C Tables 4.2.6.8 and 6.1.1.4'

loop_
_geom_angle_atom_site_label_1
_geom_angle_atom_site_label_2
_geom_angle_atom_site_label_3
_geom_angle
_geom_angle_site_symmetry_1
_geom_angle_site_symmetry_3
_geom_angle_publ_flag
P1 Sc1 P2 128.57(2) . . ?
P1 Sc1 Al1 111.98(2) . . ?
P2 Sc1 Al1 116.05(2) . . ?
N1 Sc1 P1 71.59(5) . . ?
N1 Sc1 P2 70.03(5) . . ?
N1 Sc1 Al1 159.51(5) . . ?
N1 Sc1 C27 153.01(8) . . ?
C27 Sc1 P1 101.10(7) . . ?
C27 Sc1 P2 97.91(6) . . ?
C27 Sc1 Al1 47.47(6) . . ?
C28 Sc1 P1 105.68(7) . . ?
C28 Sc1 P2 121.10(7) . . ?
C28 Sc1 Al1 44.24(6) . . ?
C28 Sc1 N1 115.35(8) . . ?
C28 Sc1 C27 91.61(8) . . ?
C6 P1 Sc1 98.38(7) . . ?
C6 P1 C8 106.80(10) . . ?
C6 P1 C11 103.26(9) . . ?
C8 P1 Sc1 126.18(7) . . ?
C8 P1 C11 105.54(10) . . ?
C11 P1 Sc1 113.89(7) . . ?
C19 P2 Sc1 86.88(7) . . ?
C19 P2 C21 102.20(10) . . ?
C19 P2 C24 106.71(10) . . ?
C21 P2 Sc1 116.13(7) . . ?
C24 P2 Sc1 129.71(7) . . ?
C24 P2 C21 107.99(10) . . ?
C28 Si1 C29 113.22(11) . . ?
C28 Si1 C30 111.42(12) . . ?
C28 Si1 C31 112.75(11) . . ?
C29 Si1 C30 107.14(14) . . ?
C29 Si1 C31 105.43(12) . . ?
C30 Si1 C31 106.40(12) . . ?
C33 Si2 C34 111.01(12) . . ?
C33 Si2 C35 111.47(12) . . ?
C33 Si2 C36 111.27(11) . . ?
C34 Si2 C36 108.34(12) . . ?
C35 Si2 C34 106.18(13) . . ?
C35 Si2 C36 108.37(12) . . ?
C27 Al1 Sc1 53.99(6) . . ?
C28 Al1 Sc1 46.58(6) . . ?
C28 Al1 C27 100.45(9) . . ?
C32 Al1 Sc1 119.50(8) . . ?
C32 Al1 C27 105.57(11) . . ?
C32 Al1 C28 114.27(10) . . ?
C33 Al1 Sc1 124.02(7) . . ?
C33 Al1 C27 102.86(10) . . ?
C33 Al1 C28 115.41(10) . . ?
C33 Al1 C32 115.66(10) . . ?
C1 N1 Sc1 130.48(14) . . ?
C1 N1 C14 120.02(17) . . ?
C14 N1 Sc1 109.51(13) . . ?
N1 C1 C2 123.42(19) . . ?
N1 C1 C6 119.42(18) . . ?
C2 C1 C6 117.14(19) . . ?
C3 C2 C1 120.9(2) . . ?
C2 C3 C4 122.5(2) . . ?
C3 C4 C7 121.1(2) . . ?
C5 C4 C3 117.0(2) . . ?
C5 C4 C7 121.9(2) . . ?
C4 C5 C6 122.1(2) . . ?
C1 C6 P1 114.65(16) . . ?
C5 C6 P1 124.81(16) . . ?
C5 C6 C1 120.40(19) . . ?
C9 C8 P1 110.24(16) . . ?
C10 C8 P1 109.48(15) . . ?
C10 C8 C9 111.38(19) . . ?
C12 C11 P1 114.01(15) . . ?
C13 C11 P1 109.68(14) . . ?
C13 C11 C12 110.30(18) . . ?
C15 C14 N1 122.98(19) . . ?
C15 C14 C19 118.19(19) . . ?
C19 C14 N1 118.62(18) . . ?
C16 C15 C14 120.5(2) . . ?
C15 C16 C17 121.8(2) . . ?
C16 C17 C20 120.9(2) . . ?
C18 C17 C16 118.0(2) . . ?
C18 C17 C20 121.0(2) . . ?
C17 C18 C19 121.2(2) . . ?
C14 C19 P2 113.49(15) . . ?
C18 C19 P2 126.09(16) . . ?
C18 C19 C14 120.36(19) . . ?
C22 C21 P2 113.40(16) . . ?
C22 C21 C23 112.77(19) . . ?
C23 C21 P2 111.94(16) . . ?
C25 C24 P2 110.00(16) . . ?
C26 C24 P2 109.88(15) . . ?
C26 C24 C25 109.51(18) . . ?
Al1 C27 Sc1 78.54(8) . . ?
Si1 C28 Sc1 141.19(12) . . ?
Si1 C28 Al1 119.78(12) . . ?
Al1 C28 Sc1 89.17(9) . . ?
Si2 C33 Al1 119.15(12) . . ?
P1' Sc1' Al1' 103.66(2) . . ?
P2' Sc1' P1' 135.86(2) . . ?
P2' Sc1' Al1' 117.76(2) . . ?
N1' Sc1' P1' 72.40(5) . . ?
N1' Sc1' P2' 73.47(5) . . ?
N1' Sc1' Al1' 159.63(6) . . ?
N1' Sc1' C27' 151.26(8) . . ?
C27' Sc1' P1' 94.60(6) . . ?
C27' Sc1' P2' 102.27(6) . . ?
C27' Sc1' Al1' 47.15(6) . . ?
C28' Sc1' P1' 113.82(7) . . ?
C28' Sc1' P2' 106.39(7) . . ?
C28' Sc1' Al1' 44.79(6) . . ?
C28' Sc1' N1' 117.52(8) . . ?
C28' Sc1' C27' 91.10(9) . . ?
C6' P1' Sc1' 98.59(8) . . ?
C6' P1' C8' 105.29(11) . . ?
C6' P1' C11' 104.47(12) . . ?
C8' P1' Sc1' 126.34(8) . . ?
C8' P1' C11' 106.70(11) . . ?
C11' P1' Sc1' 112.74(8) . . ?
C19' P2' Sc1' 88.82(7) . . ?
C19' P2' C21' 105.44(10) . . ?
C19' P2' C24' 105.84(10) . . ?
C21' P2' Sc1' 122.04(8) . . ?
C24' P2' Sc1' 125.18(8) . . ?
C24' P2' C21' 104.68(11) . . ?
C28' Si1' C29' 112.40(12) . . ?
C28' Si1' C30' 110.95(12) . . ?
C28' Si1' C31' 112.88(12) . . ?
C30' Si1' C29' 106.03(12) . . ?
C31' Si1' C29' 107.78(14) . . ?
C31' Si1' C30' 106.39(14) . . ?
C33' Si2' C34' 109.98(13) . . ?
C33' Si2' C35' 111.57(12) . . ?
C33' Si2' C36' 111.55(12) . . ?
C34' Si2' C35' 107.35(13) . . ?
C34' Si2' C36' 107.66(16) . . ?
C36' Si2' C35' 108.54(14) . . ?
C27' Al1' Sc1' 53.82(6) . . ?
C28' Al1' Sc1' 46.89(7) . . ?
C28' Al1' C27' 99.73(10) . . ?
C32' Al1' Sc1' 129.17(8) . . ?
C32' Al1' C27' 101.59(10) . . ?
C32' Al1' C28' 116.99(11) . . ?
C32' Al1' C33' 115.78(10) . . ?
C33' Al1' Sc1' 114.15(7) . . ?
C33' Al1' C27' 107.45(10) . . ?
C33' Al1' C28' 112.68(10) . . ?
C1' N1' Sc1' 129.31(14) . . ?
C1' N1' C14' 118.08(18) . . ?
C14' N1' Sc1' 112.61(13) . . ?
N1' C1' C2' 124.1(2) . . ?
N1' C1' C6' 119.4(2) . . ?
C2' C1' C6' 116.4(2) . . ?
C3' C2' C1' 121.6(2) . . ?
C2' C3' C4' 122.2(2) . . ?
C3' C4' C7' 121.6(2) . . ?
C5' C4' C3' 116.6(2) . . ?
C5' C4' C7' 121.7(2) . . ?
C4' C5' C6' 122.6(2) . . ?
C1' C6' P1' 115.84(17) . . ?
C5' C6' P1' 123.72(18) . . ?
C5' C6' C1' 120.4(2) . . ?
C9' C8' P1' 110.97(16) . . ?
C10' C8' P1' 109.65(15) . . ?
C10' C8' C9' 112.0(2) . . ?
C12' C11' P1' 114.80(18) . . ?
C12' C11' C13' 111.3(2) . . ?
C13' C11' P1' 107.25(18) . . ?
C15' C14' N1' 122.5(2) . . ?
C15' C14' C19' 118.0(2) . . ?
C19' C14' N1' 119.45(19) . . ?
C16' C15' C14' 121.0(2) . . ?
C15' C16' C17' 121.9(2) . . ?
C16' C17' C18' 117.5(2) . . ?
C16' C17' C20' 122.0(2) . . ?
C18' C17' C20' 120.5(2) . . ?
C17' C18' C19' 121.9(2) . . ?
C14' C19' P2' 116.65(16) . . ?
C18' C19' P2' 123.62(17) . . ?
C18' C19' C14' 119.7(2) . . ?
C22' C21' P2' 112.80(17) . . ?
C23' C21' P2' 110.76(17) . . ?
C23' C21' C22' 110.9(2) . . ?
C25' C24' P2' 110.22(16) . . ?
C26' C24' P2' 111.39(16) . . ?
C26' C24' C25' 110.6(2) . . ?
Al1' C27' Sc1' 79.03(8) . . ?
Si1' C28' Sc1' 147.60(13) . . ?
Si1' C28' Al1' 120.34(12) . . ?
Al1' C28' Sc1' 88.32(9) . . ?
Si2' C33' Al1' 121.13(13) . . ?
C37 C38 C39 117.2(6) . . ?
C39* C38* C37* 113.6(9) . . ?
C40 C39 C38 120.2(5) . . ?
C38* C39* C40* 116.8(8) . . ?
C39 C40 C41 119.4(6) . . ?
C39* C40* C41* 112.7(8) . . ?

loop_
_geom_bond_atom_site_label_1
_geom_bond_atom_site_label_2
_geom_bond_distance
_geom_bond_site_symmetry_2
_geom_bond_publ_flag
Sc1 P1 2.7455(7) . ?
Sc1 P2 2.7546(7) . ?
Sc1 Al1 2.8708(7) . ?
Sc1 N1 2.1198(17) . ?
Sc1 C27 2.369(2) . ?
Sc1 C28 2.085(2) . ?
P1 C6 1.813(2) . ?
P1 C8 1.841(2) . ?
P1 C11 1.854(2) . ?
P2 C19 1.820(2) . ?
P2 C21 1.857(2) . ?
P2 C24 1.842(2) . ?
Si1 C28 1.828(2) . ?
Si1 C29 1.871(3) . ?
Si1 C30 1.875(3) . ?
Si1 C31 1.877(2) . ?
Si2 C33 1.852(2) . ?
Si2 C34 1.873(3) . ?
Si2 C35 1.870(3) . ?
Si2 C36 1.876(2) . ?
Al1 C27 2.159(2) . ?
Al1 C28 2.003(2) . ?
Al1 C32 1.986(2) . ?
Al1 C33 1.981(2) . ?
N1 C1 1.390(3) . ?
N1 C14 1.414(3) . ?
C1 C2 1.409(3) . ?
C1 C6 1.413(3) . ?
C2 C3 1.381(3) . ?
C3 C4 1.392(3) . ?
C4 C5 1.387(3) . ?
C4 C7 1.509(3) . ?
C5 C6 1.399(3) . ?
C8 C9 1.534(3) . ?
C8 C10 1.528(3) . ?
C11 C12 1.529(3) . ?
C11 C13 1.526(3) . ?
C14 C15 1.402(3) . ?
C14 C19 1.409(3) . ?
C15 C16 1.383(3) . ?
C16 C17 1.395(3) . ?
C17 C18 1.392(3) . ?
C17 C20 1.508(3) . ?
C18 C19 1.396(3) . ?
C21 C22 1.523(3) . ?
C21 C23 1.530(3) . ?
C24 C25 1.535(3) . ?
C24 C26 1.531(3) . ?
Sc1' P1' 2.7343(7) . ?
Sc1' P2' 2.7281(7) . ?
Sc1' Al1' 2.8594(8) . ?
Sc1' N1' 2.1402(18) . ?
Sc1' C27' 2.351(2) . ?
Sc1' C28' 2.088(2) . ?
P1' C6' 1.809(2) . ?
P1' C8' 1.842(2) . ?
P1' C11' 1.849(2) . ?
P2' C19' 1.824(2) . ?
P2' C21' 1.853(2) . ?
P2' C24' 1.847(2) . ?
Si1' C28' 1.823(2) . ?
Si1' C29' 1.883(3) . ?
Si1' C30' 1.878(3) . ?
Si1' C31' 1.878(3) . ?
Si2' C33' 1.830(2) . ?
Si2' C34' 1.868(3) . ?
Si2' C35' 1.873(3) . ?
Si2' C36' 1.872(3) . ?
Al1' C27' 2.135(2) . ?
Al1' C28' 2.015(2) . ?
Al1' C32' 1.985(2) . ?
Al1' C33' 1.985(2) . ?
N1' C1' 1.392(3) . ?
N1' C14' 1.414(3) . ?
C1' C2' 1.408(3) . ?
C1' C6' 1.416(3) . ?
C2' C3' 1.380(4) . ?
C3' C4' 1.393(4) . ?
C4' C5' 1.386(4) . ?
C4' C7' 1.511(4) . ?
C5' C6' 1.397(3) . ?
C8' C9' 1.529(3) . ?
C8' C10' 1.528(3) . ?
C11' C12' 1.522(3) . ?
C11' C13' 1.538(4) . ?
C14' C15' 1.400(3) . ?
C14' C19' 1.409(3) . ?
C15' C16' 1.379(3) . ?
C16' C17' 1.388(3) . ?
C17' C18' 1.389(3) . ?
C17' C20' 1.508(3) . ?
C18' C19' 1.401(3) . ?
C21' C22' 1.526(3) . ?
C21' C23' 1.523(4) . ?
C24' C25' 1.531(3) . ?
C24' C26' 1.529(3) . ?
C37 C38 1.483(7) . ?
C37* C38* 1.520(9) . ?
C38 C39 1.505(7) . ?
C38* C39* 1.505(9) . ?
C39 C40 1.449(6) . ?
C39* C40* 1.509(8) . ?
C40 C41 1.526(7) . ?
C40* C41* 1.540(9) . ?
